data_7215293
loop_
_publ_author_name
'Takashima, Yohei'
'Furukawa, Shuhei'
'Kitagawa, Susumu'

_publ_section_title
;
 Control of the charge-transfer interaction between a flexible porous
 coordination host and aromatic guests by framework isomerism
;
_journal_issue 10
_journal_name_full CrystEngComm
_journal_page_first 3360
_journal_paper_doi 10.1039/c1ce05201b
_journal_volume 13
_journal_year 2011
_chemical_formula_sum 'C30 H14 N4 O8 S Zn'
_chemical_formula_weight 655.93
_chemical_name_common Zn_NDI_CID
_chemical_name_systematic
;
Zn_NDI_CID
;
_space_group_IT_number 2
_symmetry_cell_setting triclinic
_symmetry_Int_Tables_number 2
_symmetry_space_group_name_Hall '-P 1'
_symmetry_space_group_name_H-M 'P -1'
_atom_sites_solution_hydrogens geom
_atom_sites_solution_primary direct
_atom_sites_solution_secondary difmap
_audit_creation_date 2010-05-07T18:52:46-00:00
_audit_creation_method 'WinGX routine CIF_UPDATE'
_cell_angle_alpha 93.108(7)
_cell_angle_beta 104.184(5)
_cell_angle_gamma 105.905(6)
_cell_formula_units_Z 2
_cell_length_a 10.373(6)
_cell_length_b 11.875(7)
_cell_length_c 15.088(9)
_cell_measurement_temperature 93(2)
_cell_volume 1718.1(18)
_computing_cell_refinement 'CrystalClear (Rigaku Inc., 2008)'
_computing_data_collection 'CrystalClear (Rigaku Inc., 2008)'
_computing_data_reduction 'CrystalClear (Rigaku Inc., 2008)'
_computing_structure_refinement 'SHELXL-97 (Sheldrick, 1997)'
_computing_structure_solution SIR92
_diffrn_ambient_temperature 93(2)
_diffrn_detector_area_resol_mean 28.5714
_diffrn_measured_fraction_theta_full 0.95
_diffrn_measured_fraction_theta_max 0.95
_diffrn_measurement_device_type Saturn724+
_diffrn_measurement_method dtprofit.ref
_diffrn_radiation_monochromator confocal
_diffrn_radiation_type 'Mo K\a'
_diffrn_radiation_wavelength 0.71075
_diffrn_reflns_av_R_equivalents 0.0818
_diffrn_reflns_av_unetI/netI 0.1156
_diffrn_reflns_limit_h_max 13
_diffrn_reflns_limit_h_min -13
_diffrn_reflns_limit_k_max 15
_diffrn_reflns_limit_k_min -15
_diffrn_reflns_limit_l_max 19
_diffrn_reflns_limit_l_min -19
_diffrn_reflns_number 19158
_diffrn_reflns_theta_full 27.81
_diffrn_reflns_theta_max 27.81
_diffrn_reflns_theta_min 3.03
_exptl_absorpt_coefficient_mu 0.82
_exptl_absorpt_correction_T_max 1.0000
_exptl_absorpt_correction_T_min 0.7184
_exptl_absorpt_correction_type multi-scan
_exptl_absorpt_process_details 'Jacobson, R. (1998) Private communication'
_exptl_crystal_colour Colorless
_exptl_crystal_density_diffrn 1.214
_exptl_crystal_density_method 'not measured'
_exptl_crystal_description Prism
_exptl_crystal_F_000 636
_exptl_crystal_size_max 0.2
_exptl_crystal_size_mid 0.2
_exptl_crystal_size_min 0.1
_platon_squeeze_details
;
;
_refine_diff_density_max 2.326
_refine_diff_density_min -0.665
_refine_diff_density_rms 0.175
_refine_ls_extinction_method none
_refine_ls_goodness_of_fit_ref 1.02
_refine_ls_hydrogen_treatment constr
_refine_ls_matrix_type full
_refine_ls_number_parameters 397
_refine_ls_number_reflns 7742
_refine_ls_number_restraints 0
_refine_ls_restrained_S_all 1.02
_refine_ls_R_factor_all 0.0972
_refine_ls_R_factor_gt 0.0757
_refine_ls_shift/su_max 0
_refine_ls_shift/su_mean 0
_refine_ls_structure_factor_coef Fsqd
_refine_ls_weighting_details 'calc w=1/[\s^2^(Fo^2^)+(0.1177P)^2^+0.0000P] where P=(Fo^2^+2Fc^2^)/3'
_refine_ls_weighting_scheme calc
_refine_ls_wR_factor_gt 0.2074
_refine_ls_wR_factor_ref 0.2183
_reflns_number_gt 5156
_reflns_number_total 7742
_reflns_threshold_expression >2sigma(I)
_cod_data_source_file c1ce05201b.txt
_cod_data_source_block cid
_cod_depositor_comments
;
The following automatic conversions were performed:

'_exptl_absorpt_correction_type' value 'Multi-scan' changed to
'multi-scan' according to
/usr/data/users/saulius/automatic-downloads/retrospective/RSC/lib/dictionaries/cif_core.dic
dictionary named 'cif_core.dic' version 2.4.2 from 2011-04-26.

Automatic conversion script
Id: cif_fix_values 2281 2013-09-26 08:29:07Z andrius 
;
_cod_original_cell_volume 1718.2(17)
_cod_database_code 7215293

loop_
_symmetry_equiv_pos_as_xyz
'x, y, z'
'-x, -y, -z'

loop_
_atom_site_label
_atom_site_type_symbol
_atom_site_fract_x
_atom_site_fract_y
_atom_site_fract_z
_atom_site_U_iso_or_equiv
_atom_site_adp_type
_atom_site_occupancy
_atom_site_symmetry_multiplicity
_atom_site_calc_flag
_atom_site_refinement_flags
Zn01 Zn 0.56708(5) 0.39462(5) 0.43062(3) 0.01951(18) Uani 1 1 d .
S1 S 0.97271(12) 0.61771(10) 0.57350(8) 0.0219(3) Uani 1 1 d .
O6 O 0.7257(4) -0.0159(3) 0.7022(2) 0.0313(8) Uani 1 1 d .
O5 O 0.3562(4) 0.0878(3) 0.7494(3) 0.0358(9) Uani 1 1 d .
O3 O 0.6645(3) 0.5370(3) 0.5276(2) 0.0296(8) Uani 1 1 d .
O2 O 0.6413(3) 0.1822(3) 0.3526(2) 0.0299(8) Uani 1 1 d .
O1 O 0.7399(3) 0.3731(3) 0.4070(2) 0.0274(7) Uani 1 1 d .
O4 O 0.3596(3) 0.3140(3) 0.3877(2) 0.0239(7) Uani 1 1 d .
O8 O 0.6884(4) 0.6119(4) 0.0514(3) 0.0430(10) Uani 1 1 d .
N2 N 0.5503(4) 0.0448(3) 0.7339(3) 0.0243(9) Uani 1 1 d .
N1 N 0.5641(4) 0.2759(4) 0.5337(3) 0.0239(9) Uani 1 1 d .
C5 C 0.8651(4) 0.6916(4) 0.6034(3) 0.0202(9) Uani 1 1 d .
O7 O 0.3301(4) 0.7304(4) 0.1057(3) 0.0434(10) Uani 1 1 d .
C4 C 0.9372(5) 0.8034(4) 0.6468(3) 0.0275(11) Uani 1 1 d .
H2 H 0.8949 0.8574 0.6676 0.033 Uiso 1 1 calc R
N4 N 0.5402(4) 0.4993(4) 0.3177(3) 0.0269(9) Uani 1 1 d .
C9 C 0.5605(5) 0.1267(4) 0.6659(3) 0.0242(10) Uani 1 1 d .
C26 C 0.5308(5) 0.6217(4) 0.1674(3) 0.0272(11) Uani 1 1 d .
N3 N 0.5204(5) 0.6823(4) 0.0851(3) 0.0303(10) Uani 1 1 d .
C20 C 0.5238(5) 0.8176(4) -0.0619(3) 0.0267(11) Uani 1 1 d .
C14 C 0.5292(5) 0.8899(5) -0.1324(3) 0.0263(10) Uani 1 1 d .
C3 C 1.0817(5) 0.8293(5) 0.6572(3) 0.0278(11) Uani 1 1 d .
H1 H 1.1475 0.9028 0.686 0.033 Uiso 1 1 calc R
C28 C 0.4265(6) 0.4731(5) 0.2486(3) 0.0326(12) Uani 1 1 d .
H12 H 0.3476 0.4123 0.2528 0.039 Uiso 1 1 calc R
C19 C 0.4182(5) 0.8087(5) -0.0165(3) 0.0296(11) Uani 1 1 d .
C21 C 0.6192(5) 0.7534(5) -0.0405(3) 0.0293(11) Uani 1 1 d .
C29 C 0.6492(5) 0.5926(5) 0.3142(3) 0.0299(11) Uani 1 1 d .
H13 H 0.7308 0.6164 0.3645 0.036 Uiso 1 1 calc R
C11 C 0.6557(5) 0.3065(5) 0.6177(4) 0.0339(12) Uani 1 1 d .
H6 H 0.7226 0.3824 0.6312 0.041 Uiso 1 1 calc R
C12 C 0.4380(5) 0.0325(4) 0.7728(3) 0.0285(11) Uani 1 1 d .
C15 C 0.6318(5) 0.8967(4) -0.1803(3) 0.0260(10) Uani 1 1 d .
C18 C 0.3244(6) 0.8705(5) -0.0387(3) 0.0309(11) Uani 1 1 d .
H8 H 0.2558 0.8653 -0.0061 0.037 Uiso 1 1 calc R
C10 C 0.6567(6) 0.2327(5) 0.6850(4) 0.0370(13) Uani 1 1 d .
H5 H 0.7237 0.2563 0.7433 0.044 Uiso 1 1 calc R
C24 C 0.4169(6) 0.7379(5) 0.0623(3) 0.0312(11) Uani 1 1 d .
C23 C 0.7263(6) 0.8343(5) -0.1569(3) 0.0312(11) Uani 1 1 d .
H10 H 0.7965 0.8402 -0.1882 0.037 Uiso 1 1 calc R
C17 C 0.3291(5) 0.9417(5) -0.1095(3) 0.0304(11) Uani 1 1 d .
H7 H 0.2626 0.9837 -0.1255 0.037 Uiso 1 1 calc R
C27 C 0.4155(6) 0.5288(5) 0.1707(3) 0.0344(12) Uani 1 1 d .
H11 H 0.3331 0.5051 0.1211 0.041 Uiso 1 1 calc R
C25 C 0.6154(6) 0.6760(5) 0.0344(4) 0.0323(12) Uani 1 1 d .
C22 C 0.7188(5) 0.7619(5) -0.0867(3) 0.0317(11) Uani 1 1 d .
H9 H 0.7837 0.7184 -0.071 0.038 Uiso 1 1 calc R
C16 C 0.6417(5) -0.0245(4) 0.7471(3) 0.0278(11) Uani 1 1 d .
C2 C 0.8833(5) 0.2629(4) 0.3786(3) 0.0221(10) Uani 1 1 d .
C13 C 0.4290(5) 0.9511(4) -0.1558(3) 0.0272(11) Uani 1 1 d .
C6 C 0.7122(5) 0.6328(4) 0.5783(3) 0.0205(9) Uani 1 1 d .
C30 C 0.6425(6) 0.6529(5) 0.2385(4) 0.0357(13) Uani 1 1 d .
H14 H 0.7194 0.7179 0.2375 0.043 Uiso 1 1 calc R
C8 C 0.4662(6) 0.0897(5) 0.5798(3) 0.0353(13) Uani 1 1 d .
H4 H 0.3995 0.0137 0.5653 0.042 Uiso 1 1 calc R
C1 C 0.7412(5) 0.2711(4) 0.3786(3) 0.0214(9) Uani 1 1 d .
C7 C 0.4744(6) 0.1697(4) 0.5155(3) 0.0335(12) Uani 1 1 d .
H3 H 0.4119 0.1462 0.4556 0.04 Uiso 1 1 calc R

loop_
_atom_site_aniso_label
_atom_site_aniso_U_11
_atom_site_aniso_U_22
_atom_site_aniso_U_33
_atom_site_aniso_U_23
_atom_site_aniso_U_13
_atom_site_aniso_U_12
Zn01 0.0160(3) 0.0215(3) 0.0228(3) 0.0051(2) 0.0069(2) 0.0067(2)
S1 0.0174(5) 0.0204(6) 0.0285(6) -0.0007(5) 0.0078(4) 0.0058(5)
O6 0.035(2) 0.033(2) 0.0290(18) 0.0114(16) 0.0117(16) 0.0107(17)
O5 0.039(2) 0.028(2) 0.040(2) 0.0108(17) 0.0078(17) 0.0100(17)
O3 0.0253(18) 0.0232(19) 0.0338(18) -0.0007(15) 0.0040(15) 0.0013(15)
O2 0.0189(17) 0.034(2) 0.0346(19) 0.0002(16) 0.0059(14) 0.0064(15)
O1 0.0206(17) 0.0248(19) 0.0412(19) 0.0066(15) 0.0148(15) 0.0078(14)
O4 0.0180(16) 0.0278(19) 0.0307(17) 0.0089(14) 0.0098(13) 0.0105(14)
O8 0.058(3) 0.050(3) 0.039(2) 0.026(2) 0.022(2) 0.033(2)
N2 0.023(2) 0.018(2) 0.0253(19) 0.0057(16) 0.0021(16) -0.0004(17)
N1 0.022(2) 0.026(2) 0.025(2) 0.0077(17) 0.0074(16) 0.0080(17)
C5 0.014(2) 0.024(3) 0.025(2) 0.0020(19) 0.0075(17) 0.0084(19)
O7 0.047(2) 0.057(3) 0.035(2) 0.0200(19) 0.0198(18) 0.020(2)
C4 0.019(2) 0.028(3) 0.037(3) 0.001(2) 0.008(2) 0.010(2)
N4 0.022(2) 0.035(2) 0.0246(19) 0.0084(18) 0.0080(16) 0.0081(18)
C9 0.017(2) 0.033(3) 0.021(2) 0.000(2) 0.0050(18) 0.007(2)
C26 0.039(3) 0.020(3) 0.026(2) 0.007(2) 0.014(2) 0.009(2)
N3 0.037(2) 0.030(2) 0.026(2) 0.0095(18) 0.0118(18) 0.009(2)
C20 0.029(3) 0.026(3) 0.027(2) 0.009(2) 0.007(2) 0.011(2)
C14 0.025(2) 0.029(3) 0.025(2) 0.005(2) 0.0080(19) 0.008(2)
C3 0.020(2) 0.026(3) 0.036(3) 0.002(2) 0.008(2) 0.004(2)
C28 0.031(3) 0.035(3) 0.031(3) 0.013(2) 0.005(2) 0.011(2)
C19 0.033(3) 0.030(3) 0.025(2) 0.009(2) 0.008(2) 0.007(2)
C21 0.034(3) 0.026(3) 0.025(2) 0.004(2) 0.005(2) 0.006(2)
C29 0.024(3) 0.030(3) 0.030(3) 0.007(2) 0.005(2) 0.001(2)
C11 0.030(3) 0.026(3) 0.035(3) 0.008(2) 0.003(2) -0.005(2)
C12 0.033(3) 0.020(3) 0.028(2) 0.004(2) 0.005(2) 0.004(2)
C15 0.028(3) 0.026(3) 0.019(2) 0.0022(19) 0.0033(19) 0.004(2)
C18 0.034(3) 0.037(3) 0.024(2) 0.007(2) 0.008(2) 0.013(2)
C10 0.041(3) 0.030(3) 0.028(3) 0.007(2) 0.001(2) -0.002(2)
C24 0.035(3) 0.032(3) 0.023(2) 0.006(2) 0.004(2) 0.007(2)
C23 0.034(3) 0.032(3) 0.030(3) 0.005(2) 0.009(2) 0.014(2)
C17 0.031(3) 0.026(3) 0.034(3) 0.006(2) 0.009(2) 0.006(2)
C27 0.039(3) 0.032(3) 0.024(2) 0.004(2) 0.000(2) 0.004(2)
C25 0.036(3) 0.030(3) 0.031(3) 0.008(2) 0.010(2) 0.010(2)
C22 0.031(3) 0.034(3) 0.031(3) 0.010(2) 0.009(2) 0.010(2)
C16 0.031(3) 0.024(3) 0.024(2) 0.003(2) 0.006(2) 0.004(2)
C2 0.017(2) 0.023(3) 0.023(2) 0.0029(19) 0.0025(17) 0.0041(19)
C13 0.026(2) 0.025(3) 0.023(2) 0.002(2) 0.0008(19) 0.001(2)
C6 0.021(2) 0.021(3) 0.022(2) 0.0079(19) 0.0076(18) 0.008(2)
C30 0.045(3) 0.038(3) 0.035(3) 0.018(2) 0.018(2) 0.020(3)
C8 0.043(3) 0.020(3) 0.031(3) 0.005(2) -0.003(2) -0.001(2)
C1 0.019(2) 0.028(3) 0.019(2) 0.0036(19) 0.0054(17) 0.008(2)
C7 0.044(3) 0.020(3) 0.026(2) 0.004(2) -0.001(2) 0.002(2)

loop_
_atom_type_symbol
_atom_type_description
_atom_type_scat_dispersion_real
_atom_type_scat_dispersion_imag
_atom_type_scat_source
C C 0.0033 0.0016 'International Tables Vol C Tables 4.2.6.8 and 6.1.1.4'
H H 0 0 'International Tables Vol C Tables 4.2.6.8 and 6.1.1.4'
N N 0.0061 0.0033 'International Tables Vol C Tables 4.2.6.8 and 6.1.1.4'
O O 0.0106 0.006 'International Tables Vol C Tables 4.2.6.8 and 6.1.1.4'
S S 0.1246 0.1234 'International Tables Vol C Tables 4.2.6.8 and 6.1.1.4'
Zn Zn 0.2839 1.4301 'International Tables Vol C Tables 4.2.6.8 and 6.1.1.4'

loop_
_geom_angle_atom_site_label_1
_geom_angle_atom_site_label_2
_geom_angle_atom_site_label_3
_geom_angle
_geom_angle_site_symmetry_1
_geom_angle_site_symmetry_3
O1 Zn01 O4 138.12(15) . .
O1 Zn01 O3 95.74(15) . .
O4 Zn01 O3 126.10(13) . .
O1 Zn01 N1 93.33(14) . .
O4 Zn01 N1 84.53(14) . .
O3 Zn01 N1 91.85(15) . .
O1 Zn01 N4 91.53(14) . .
O4 Zn01 N4 87.59(14) . .
O3 Zn01 N4 94.01(16) . .
N1 Zn01 N4 171.97(16) . .
C5 S1 C2 91.2(2) . 2_766
C6 O3 Zn01 170.4(3) . .
C1 O1 Zn01 119.5(3) . .
C6 O4 Zn01 113.9(3) 2_666 .
C16 N2 C12 125.4(4) . .
C16 N2 C9 118.0(4) . .
C12 N2 C9 116.2(4) . .
C7 N1 C11 117.8(4) . .
C7 N1 Zn01 120.8(3) . .
C11 N1 Zn01 121.4(3) . .
C4 C5 C6 128.4(4) . .
C4 C5 S1 112.1(3) . .
C6 C5 S1 119.5(3) . .
C5 C4 C3 112.3(4) . .
C5 C4 H2 123.8 . .
C3 C4 H2 123.8 . .
C28 N4 C29 117.6(4) . .
C28 N4 Zn01 123.4(3) . .
C29 N4 Zn01 118.8(3) . .
C10 C9 C8 121.3(5) . .
C10 C9 N2 121.9(4) . .
C8 C9 N2 116.8(4) . .
C30 C26 C27 119.4(5) . .
C30 C26 N3 122.7(5) . .
C27 C26 N3 118.0(4) . .
C24 N3 C25 125.5(4) . .
C24 N3 C26 118.5(4) . .
C25 N3 C26 116.0(4) . .
C21 C20 C14 119.6(4) . .
C21 C20 C19 121.6(4) . .
C14 C20 C19 118.8(4) . .
C20 C14 C13 119.2(4) . .
C20 C14 C15 119.3(4) . .
C13 C14 C15 121.5(4) . .
C2 C3 C4 112.6(5) 2_766 .
C2 C3 H1 123.7 2_766 .
C4 C3 H1 123.7 . .
N4 C28 C27 123.8(5) . .
N4 C28 H12 118.1 . .
C27 C28 H12 118.1 . .
C18 C19 C20 121.1(4) . .
C18 C19 C24 119.6(5) . .
C20 C19 C24 119.1(5) . .
C22 C21 C20 120.4(4) . .
C22 C21 C25 119.1(5) . .
C20 C21 C25 120.5(5) . .
N4 C29 C30 120.7(5) . .
N4 C29 H13 119.6 . .
C30 C29 H13 119.6 . .
N1 C11 C10 122.9(5) . .
N1 C11 H6 118.5 . .
C10 C11 H6 118.5 . .
O5 C12 N2 120.3(4) . .
O5 C12 C13 123.2(5) . 1_546
N2 C12 C13 116.4(4) . 1_546
C23 C15 C14 120.0(4) . .
C23 C15 C16 119.9(4) . 1_564
C14 C15 C16 120.0(4) . 1_564
C19 C18 C17 120.0(5) . .
C19 C18 H8 120 . .
C17 C18 H8 120 . .
C9 C10 C11 118.1(5) . .
C9 C10 H5 121 . .
C11 C10 H5 121 . .
O7 C24 N3 121.5(4) . .
O7 C24 C19 121.6(5) . .
N3 C24 C19 116.9(4) . .
C15 C23 C22 119.8(5) . .
C15 C23 H10 120.1 . .
C22 C23 H10 120.1 . .
C13 C17 C18 120.3(5) . .
C13 C17 H7 119.8 . .
C18 C17 H7 119.8 . .
C28 C27 C26 117.3(5) . .
C28 C27 H11 121.3 . .
C26 C27 H11 121.3 . .
O8 C25 N3 121.1(5) . .
O8 C25 C21 123.4(5) . .
N3 C25 C21 115.5(4) . .
C21 C22 C23 120.7(5) . .
C21 C22 H9 119.6 . .
C23 C22 H9 119.6 . .
O6 C16 N2 120.3(4) . .
O6 C16 C15 123.4(5) . 1_546
N2 C16 C15 116.3(4) . 1_546
C3 C2 C1 128.7(4) 2_766 .
C3 C2 S1 111.8(4) 2_766 2_766
C1 C2 S1 119.5(4) . 2_766
C17 C13 C14 120.6(4) . .
C17 C13 C12 119.8(5) . 1_564
C14 C13 C12 119.6(4) . 1_564
O3 C6 O4 125.0(4) . 2_666
O3 C6 C5 118.7(4) . .
O4 C6 C5 116.3(4) 2_666 .
C26 C30 C29 121.0(5) . .
C26 C30 H14 119.5 . .
C29 C30 H14 119.5 . .
C9 C8 C7 116.5(5) . .
C9 C8 H4 121.7 . .
C7 C8 H4 121.7 . .
O2 C1 O1 127.1(4) . .
O2 C1 C2 118.8(4) . .
O1 C1 C2 114.2(4) . .
N1 C7 C8 123.3(5) . .
N1 C7 H3 118.3 . .
C8 C7 H3 118.3 . .

loop_
_geom_bond_atom_site_label_1
_geom_bond_atom_site_label_2
_geom_bond_distance
_geom_bond_site_symmetry_2
Zn01 O1 1.989(3) .
Zn01 O4 2.022(3) .
Zn01 O3 2.022(4) .
Zn01 N1 2.155(4) .
Zn01 N4 2.170(4) .
S1 C5 1.720(4) .
S1 C2 1.721(5) 2_766
O6 C16 1.215(6) .
O5 C12 1.208(6) .
O3 C6 1.239(6) .
O2 C1 1.224(6) .
O1 C1 1.268(6) .
O4 C6 1.275(5) 2_666
O8 C25 1.209(6) .
N2 C16 1.404(6) .
N2 C12 1.405(6) .
N2 C9 1.454(6) .
N1 C7 1.314(6) .
N1 C11 1.346(6) .
C5 C4 1.369(7) .
C5 C6 1.488(6) .
O7 C24 1.225(6) .
C4 C3 1.411(6) .
C4 H2 0.95 .
N4 C28 1.318(6) .
N4 C29 1.363(6) .
C9 C10 1.340(7) .
C9 C8 1.385(7) .
C26 C30 1.320(8) .
C26 C27 1.400(7) .
C26 N3 1.465(6) .
N3 C24 1.393(7) .
N3 C25 1.402(7) .
C20 C21 1.396(7) .
C20 C14 1.404(6) .
C20 C19 1.411(7) .
C14 C13 1.412(7) .
C14 C15 1.414(7) .
C3 C2 1.369(7) 2_766
C3 H1 0.95 .
C28 C27 1.375(7) .
C28 H12 0.95 .
C19 C18 1.363(7) .
C19 C24 1.493(6) .
C21 C22 1.365(7) .
C21 C25 1.496(7) .
C29 C30 1.378(7) .
C29 H13 0.95 .
C11 C10 1.376(7) .
C11 H6 0.95 .
C12 C13 1.489(7) 1_546
C15 C23 1.376(7) .
C15 C16 1.482(6) 1_564
C18 C17 1.399(7) .
C18 H8 0.95 .
C10 H5 0.95 .
C23 C22 1.404(7) .
C23 H10 0.95 .
C17 C13 1.369(7) .
C17 H7 0.95 .
C27 H11 0.95 .
C22 H9 0.95 .
C16 C15 1.482(6) 1_546
C2 C3 1.369(7) 2_766
C2 C1 1.504(6) .
C2 S1 1.721(5) 2_766
C13 C12 1.489(7) 1_564
C6 O4 1.275(5) 2_666
C30 H14 0.95 .
C8 C7 1.396(7) .
C8 H4 0.95 .
C7 H3 0.95 .

loop_
_platon_squeeze_void_nr
_platon_squeeze_void_average_x
_platon_squeeze_void_average_y
_platon_squeeze_void_average_z
_platon_squeeze_void_volume
_platon_squeeze_void_count_electrons
_platon_squeeze_void_content
1 0.000 0.017 0.003 567 126 ' '
